data_2311741
loop_
_publ_author_name
'Choudhury, R. R.'
'Chitra, R.'
'Selezneva, E. V.'
'Makarova, I. P.'

_publ_section_title
;
 Effect of cationic substitution on the double-well hydrogen-bond
 potential in
 [K<sub>1-x</sub>(NH<sub>4</sub>)<sub>x</sub>]<sub>3</sub>H(SO<sub>4</sub>)<sub>2</sub>
 proton conductors: a single-crystal neutron diffraction study.
;
_journal_coeditor_code RA5020SUP1
_journal_issue 'Pt 5'
_journal_name_full 'Acta crystallographica Section B, Structural science, crystal engineering and materials'
_journal_page_first 863
_journal_page_last 867
_journal_paper_doi 10.1107/S2052520617008642
_journal_volume 73
_journal_year 2017
_chemical_formula_sum 'H K2.91 N0.09 O8 S2'
_chemical_formula_weight 616.34
_space_group_IT_number 15
_space_group_name_Hall '-C 2yc'
_space_group_name_H-M_alt 'C 1 2/c 1'
_symmetry_cell_setting monoclinic
_symmetry_space_group_name_H-M 'C 1 2/c 1'
_atom_sites_solution_hydrogens geom
_atom_sites_solution_primary direct
_atom_sites_solution_secondary difmap
_audit_creation_method SHELXL-97
_cell_angle_alpha 90.00
_cell_angle_beta 102.990(10)
_cell_angle_gamma 90.00
_cell_formula_units_Z 2
_cell_length_a 14.692(2)
_cell_length_b 5.6810(10)
_cell_length_c 9.7760(10)
_cell_measurement_reflns_used 50
_cell_measurement_temperature 293(2)
_cell_measurement_theta_max 44.19
_cell_measurement_theta_min 3.99
_cell_volume 795.1(2)
_computing_structure_refinement 'SHELXL-97 (Sheldrick, 1997)'
_diffrn_ambient_temperature 293(2)
_diffrn_measured_fraction_theta_full 0.960
_diffrn_measured_fraction_theta_max 0.960
_diffrn_radiation_monochromator Copper
_diffrn_radiation_source 'Dhruva reactor'
_diffrn_radiation_type neutron
_diffrn_radiation_wavelength 0.99600
_diffrn_reflns_av_R_equivalents 0.0404
_diffrn_reflns_av_sigmaI/netI 0.1195
_diffrn_reflns_limit_h_max 12
_diffrn_reflns_limit_h_min -20
_diffrn_reflns_limit_k_max 7
_diffrn_reflns_limit_k_min -7
_diffrn_reflns_limit_l_max 13
_diffrn_reflns_limit_l_min -8
_diffrn_reflns_number 1211
_diffrn_reflns_theta_full 44.19
_diffrn_reflns_theta_max 44.19
_diffrn_reflns_theta_min 3.99
_exptl_crystal_colour transparent
_exptl_crystal_density_diffrn 2.574
_exptl_crystal_density_method 'not measured'
_exptl_crystal_F_000 240
_exptl_crystal_size_max 2X2X2
_refine_diff_density_max 0.227
_refine_diff_density_min -0.226
_refine_diff_density_rms 0.030
_refine_ls_extinction_method none
_refine_ls_goodness_of_fit_ref 1.104
_refine_ls_hydrogen_treatment mixed
_refine_ls_matrix_type full
_refine_ls_number_parameters 65
_refine_ls_number_reflns 1094
_refine_ls_number_restraints 0
_refine_ls_restrained_S_all 1.104
_refine_ls_R_factor_all 0.2401
_refine_ls_R_factor_gt 0.1391
_refine_ls_shift/su_max 0.000
_refine_ls_shift/su_mean 0.000
_refine_ls_structure_factor_coef Fsqd
_refine_ls_weighting_details 'calc w=1/[\s^2^(Fo^2^)+(0.0853P)^2^+0.8246P] where P=(Fo^2^+2Fc^2^)/3'
_refine_ls_weighting_scheme calc
_refine_ls_wR_factor_gt 0.3037
_refine_ls_wR_factor_ref 0.3868
_reflns_number_gt 606
_reflns_number_total 1094
_reflns_threshold_expression >2sigma(I)
_cod_data_source_file ra5020sup1.cif
_cod_data_source_block I
_cod_original_cell_volume 795.08(19)
_cod_original_sg_symbol_H-M 'C 2/c'
_cod_database_code 2311741

loop_
_symmetry_equiv_pos_as_xyz
'x, y, z'
'-x, y, -z+1/2'
'x+1/2, y+1/2, z'
'-x+1/2, y+1/2, -z+1/2'
'-x, -y, -z'
'x, -y, z-1/2'
'-x+1/2, -y+1/2, -z'
'x+1/2, -y+1/2, z-1/2'

loop_
_atom_site_label
_atom_site_type_symbol
_atom_site_fract_x
_atom_site_fract_y
_atom_site_fract_z
_atom_site_U_iso_or_equiv
_atom_site_adp_type
_atom_site_occupancy
_atom_site_symmetry_multiplicity
_atom_site_calc_flag
_atom_site_refinement_flags
K1 K 1.0000 -0.7536(18) 0.7500 0.0279(17) Uani 0.97 2 d SP
N1 N 1.0000 -0.7536(18) 0.7500 0.0279(17) Uani 0.03 2 d SP
K2 K 0.3045(5) 0.7392(13) 0.3503(7) 0.0323(14) Uani 0.97 1 d P
N2 N 0.3045(5) 0.7392(13) 0.3503(7) 0.0323(14) Uani 0.03 1 d P
S S 0.3843(5) 0.7653(15) 0.0420(8) 0.0221(15) Uani 1 1 d .
O1 O 0.3478(4) 0.9716(8) 0.1016(5) 0.0332(11) Uani 1 1 d .
O2 O 0.4898(4) 0.8071(14) 0.0614(10) 0.057(2) Uani 1 1 d .
O3 O 0.3510(4) 0.7563(10) 0.8898(5) 0.0349(11) Uani 1 1 d .
O4 O 0.3644(4) 0.5497(8) 0.1075(5) 0.0375(13) Uani 1 1 d .
H1 H 0.5000 0.0000 0.0000 0.110(15) Uani 1 2 d S

loop_
_atom_site_aniso_label
_atom_site_aniso_U_11
_atom_site_aniso_U_22
_atom_site_aniso_U_33
_atom_site_aniso_U_23
_atom_site_aniso_U_13
_atom_site_aniso_U_12
K1 0.035(5) 0.027(4) 0.021(3) 0.000 0.005(3) 0.000
N1 0.035(5) 0.027(4) 0.021(3) 0.000 0.005(3) 0.000
K2 0.043(4) 0.024(3) 0.031(3) 0.000(3) 0.011(3) -0.002
N2 0.043(4) 0.024(3) 0.031(3) 0.000(3) 0.011(3) -0.002
S 0.021(3) 0.022(3) 0.023(3) -0.001(3) 0.006(2) 0.000(3)
O1 0.041(3) 0.024(2) 0.035(2) -0.0071(17) 0.0093(18) -0.0019(18)
O2 0.017(2) 0.068(5) 0.083(6) -0.030(4) 0.005(3) 0.000(3)
O3 0.049(3) 0.034(2) 0.0251(18) -0.002(2) 0.0149(17) -0.005(2)
O4 0.057(3) 0.025(2) 0.029(2) 0.0056(18) 0.005(2) 0.006(2)
H1 0.021(6) 0.25(5) 0.055(10) -0.07(2) -0.002(6) 0.018(15)

loop_
_atom_type_symbol
_atom_type_description
_atom_type_scat_dispersion_real
_atom_type_scat_dispersion_imag
_atom_type_scat_source
K K 0.0000 0.0000 'International Tables Vol C Tables 4.2.6.8 and 6.1.1.4'
N N 0.0000 0.0000 'International Tables Vol C Tables 4.2.6.8 and 6.1.1.4'
S S 0.0000 0.0000 'International Tables Vol C Tables 4.2.6.8 and 6.1.1.4'
O O 0.0000 0.0000 'International Tables Vol C Tables 4.2.6.8 and 6.1.1.4'
H H 0.0000 0.0000 'International Tables Vol C Tables 4.2.6.8 and 6.1.1.4'

loop_
_geom_angle_atom_site_label_1
_geom_angle_atom_site_label_2
_geom_angle_atom_site_label_3
_geom_angle
_geom_angle_site_symmetry_1
_geom_angle_site_symmetry_3
O4 S O3 111.6(6) . 1_554
O4 S O1 112.0(6) . .
O3 S O1 111.4(6) 1_554 .
O4 S O2 112.1(7) . .
O3 S O2 103.2(6) 1_554 .
O1 S O2 106.1(6) . .

loop_
_geom_bond_atom_site_label_1
_geom_bond_atom_site_label_2
_geom_bond_distance
_geom_bond_site_symmetry_2
S O4 1.442(10) .
S O3 1.459(9) 1_554
S O1 1.464(9) .
S O2 1.537(10) .
O3 S 1.459(9) 1_556
